data_7246674
loop_
_publ_author_name
'Akiyoshi, Ryohei'
'Saeki, Akinori'
'Ogasawara, Kazuyoshi'
'Yoshikawa, Hirofumi'
'Nakamura, Yuiga'
'Tanaka, Daisuke'

_publ_section_title
;
 Selective synthesis of two-dimensional semiconductive coordination
 polymers with silver--sulfur network
;
_journal_issue 20
_journal_name_full CrystEngComm
_journal_page_first 2990
_journal_page_last 2994
_journal_paper_doi 10.1039/D3CE00106G
_journal_volume 25
_journal_year 2023
_chemical_formula_moiety 'C5 H4 Ag2 F3 N O2 S2'
_chemical_formula_sum 'C5 H4 Ag2 F3 N O2 S2'
_chemical_formula_weight 446.95
_space_group_crystal_system monoclinic
_space_group_IT_number 14
_space_group_name_Hall '-P 2ybc'
_space_group_name_H-M_alt 'P 1 21/c 1'
_atom_sites_solution_hydrogens geom
_atom_sites_solution_primary dual
_audit_creation_date 2023-01-06
_audit_creation_method
;
Olex2 1.5
(compiled 2022.04.07 svn.rca3783a0 for OlexSys, GUI svn.r6498)
;
_audit_update_record
;
2023-01-16 deposited with the CCDC.	2023-04-25 downloaded from the CCDC.
;
_cell_angle_alpha 90
_cell_angle_beta 91.801(2)
_cell_angle_gamma 90
_cell_formula_units_Z 4
_cell_length_a 12.4028(3)
_cell_length_b 10.0914(3)
_cell_length_c 7.3468(2)
_cell_measurement_reflns_used 5027
_cell_measurement_temperature 150
_cell_measurement_theta_max 31.1490
_cell_measurement_theta_min 2.5860
_cell_volume 919.08(4)
_computing_cell_refinement 'CrysAlisPro 1.171.41.93a (Rigaku OD, 2020)'
_computing_data_collection 'CrysAlisPro 1.171.41.93a (Rigaku OD, 2020)'
_computing_data_reduction 'CrysAlisPro 1.171.41.93a (Rigaku OD, 2020)'
_computing_molecular_graphics 'Olex2 1.5 (Dolomanov et al., 2009)'
_computing_publication_material 'Olex2 1.5 (Dolomanov et al., 2009)'
_computing_structure_refinement 'SHELXL 2018/3 (Sheldrick, 2015)'
_computing_structure_solution 'SHELXT  (Sheldrick, 2015)'
_diffrn_ambient_temperature 150
_diffrn_detector 'CCD plate'
_diffrn_measured_fraction_theta_full 0.986
_diffrn_measured_fraction_theta_max 0.907
_diffrn_measurement_details
;
List of Runs (angles in degrees, time in seconds):

  # Type    Start    End  Width  t~exp~   \w     \q     \k     \f   Frames
#--------------------------------------------------------------------------
  1  \w   -110.00  70.00   0.50   15.00    --  -20.00  45.00   0.00  360
  2  \w   -110.00  70.00   0.50   15.00    --  -20.00  45.00  90.00  360
;
_diffrn_measurement_device 'abstract diffractometer'
_diffrn_measurement_device_type 'dtrek-CrysAlisPro-abstract goniometer imported rigaku-d*trek images'
_diffrn_measurement_method '\w scans'
_diffrn_orient_matrix_type 'CrysAlisPro convention (1999,Acta A55,543-557)'
_diffrn_orient_matrix_UB_11 -0.0453443000
_diffrn_orient_matrix_UB_12 0.0338223000
_diffrn_orient_matrix_UB_13 0.0337378000
_diffrn_orient_matrix_UB_21 -0.0348726000
_diffrn_orient_matrix_UB_22 -0.0432356000
_diffrn_orient_matrix_UB_23 -0.0501164000
_diffrn_orient_matrix_UB_31 -0.0005351000
_diffrn_orient_matrix_UB_32 -0.0439373000
_diffrn_orient_matrix_UB_33 0.0753527000
_diffrn_radiation_monochromator graphite
_diffrn_radiation_probe x-ray
_diffrn_radiation_type 'Mo K\a'
_diffrn_radiation_wavelength 0.71073
_diffrn_reflns_av_R_equivalents 0.0296
_diffrn_reflns_av_unetI/netI 0.0321
_diffrn_reflns_Laue_measured_fraction_full 0.986
_diffrn_reflns_Laue_measured_fraction_max 0.907
_diffrn_reflns_limit_h_max 15
_diffrn_reflns_limit_h_min -17
_diffrn_reflns_limit_k_max 12
_diffrn_reflns_limit_k_min -13
_diffrn_reflns_limit_l_max 10
_diffrn_reflns_limit_l_min -10
_diffrn_reflns_number 8228
_diffrn_reflns_point_group_measured_fraction_full 0.986
_diffrn_reflns_point_group_measured_fraction_max 0.907
_diffrn_reflns_theta_full 25.242
_diffrn_reflns_theta_max 31.106
_diffrn_reflns_theta_min 2.603
_diffrn_source 'fine-focus sealed X-ray tube'
_diffrn_source_type 'Enhance (Mo) X-ray Source'
_exptl_absorpt_coefficient_mu 4.737
_exptl_absorpt_correction_T_max 1.00000
_exptl_absorpt_correction_T_min 0.66526
_exptl_absorpt_correction_type multi-scan
_exptl_absorpt_process_details
;
CrysAlisPro 1.171.41.93a (Rigaku Oxford Diffraction, 2020)
Empirical absorption correction using spherical harmonics,
implemented in SCALE3 ABSPACK scaling algorithm.
;
_exptl_crystal_colour colourless
_exptl_crystal_colour_primary colourless
_exptl_crystal_density_diffrn 3.230
_exptl_crystal_description plate
_exptl_crystal_F_000 840
_exptl_crystal_size_max 0.1
_exptl_crystal_size_mid 0.05
_exptl_crystal_size_min 0.05
_refine_diff_density_max 1.814
_refine_diff_density_min -1.564
_refine_diff_density_rms 0.216
_refine_ls_extinction_method none
_refine_ls_goodness_of_fit_ref 1.031
_refine_ls_hydrogen_treatment constr
_refine_ls_matrix_type full
_refine_ls_number_parameters 136
_refine_ls_number_reflns 2683
_refine_ls_number_restraints 0
_refine_ls_restrained_S_all 1.031
_refine_ls_R_factor_all 0.0463
_refine_ls_R_factor_gt 0.0357
_refine_ls_shift/su_max 0.001
_refine_ls_shift/su_mean 0.000
_refine_ls_structure_factor_coef Fsqd
_refine_ls_weighting_details 'w=1/[\s^2^(Fo^2^)+(0.0590P)^2^] where P=(Fo^2^+2Fc^2^)/3'
_refine_ls_weighting_scheme calc
_refine_ls_wR_factor_gt 0.0866
_refine_ls_wR_factor_ref 0.0918
_reflns_Friedel_coverage 0.000
_reflns_number_gt 2245
_reflns_number_total 2683
_reflns_threshold_expression 'I > 2\s(I)'
_cod_data_source_file d3ce00106g2.cif
_cod_data_source_block ag-tzdt_autored
_cod_depositor_comments 'Adding full bibliography for 7246673--7246674.cif.'
_cod_database_code 7246674
_shelx_shelxl_version_number 2018/3
_chemical_oxdiff_formula 'C H N S Ag F O'
_shelx_space_group_comment
;
The symmetry employed for this shelxl refinement is uniquely defined
by the following loop, which should always be used as a source of
symmetry information in preference to the above space-group names.
They are only intended as comments.
;
_shelx_estimated_absorpt_t_max 0.798
_shelx_estimated_absorpt_t_min 0.649
_olex2_refinement_description
;
1. Fixed Uiso
 At 1.2 times of:
  All C(H,H) groups
2.a Secondary CH2 refined with riding coordinates:
 C2(H2A,H2B), C3(H3A,H3B)
;
_olex2_submission_special_instructions 'No special instructions were received'
_oxdiff_exptl_absorpt_empirical_details
;
Empirical correction (ABSPACK) includes:
- Absorption correction using spherical harmonics
- Frame scaling
- Detector area scaling
;
_oxdiff_exptl_absorpt_empirical_full_max 1.492
_oxdiff_exptl_absorpt_empirical_full_min 0.686

loop_
_space_group_symop_operation_xyz
'x, y, z'
'-x, y+1/2, -z+1/2'
'-x, -y, -z'
'x, -y-1/2, z-1/2'

loop_
_atom_site_label
_atom_site_type_symbol
_atom_site_fract_x
_atom_site_fract_y
_atom_site_fract_z
_atom_site_U_iso_or_equiv
_atom_site_adp_type
_atom_site_occupancy
_atom_site_site_symmetry_order
_atom_site_calc_flag
_atom_site_refinement_flags_posn
_atom_site_refinement_flags_adp
_atom_site_refinement_flags_occupancy
_atom_site_disorder_assembly
_atom_site_disorder_group
Ag2 Ag 0.37171(2) 0.57627(3) 0.67326(4) 0.01976(10) Uani 1 1 d . . . . .
Ag1 Ag 0.40110(3) 0.34491(3) 0.43421(4) 0.01980(10) Uani 1 1 d . . . . .
S2 S 0.33710(8) 0.70716(9) 0.01207(12) 0.01552(19) Uani 1 1 d . . . . .
S1 S 0.54079(8) 0.62859(10) 0.21392(13) 0.0166(2) Uani 1 1 d . . . . .
F3 F -0.0155(2) 0.3760(3) 0.5879(4) 0.0303(6) Uani 1 1 d . . . . .
F2 F 0.0550(2) 0.2142(2) 0.7350(4) 0.0312(6) Uani 1 1 d . . . . .
F1 F 0.0374(2) 0.4019(3) 0.8662(4) 0.0343(6) Uani 1 1 d . . . . .
O1 O 0.2294(2) 0.3049(3) 0.5715(4) 0.0254(7) Uani 1 1 d . . . . .
O2 O 0.1940(2) 0.5088(3) 0.6771(4) 0.0259(6) Uani 1 1 d . . . . .
N1 N 0.3459(3) 0.5093(3) 0.2404(4) 0.0162(6) Uani 1 1 d . . . . .
C5 C 0.0625(3) 0.3442(4) 0.7090(5) 0.0199(8) Uani 1 1 d . . . . .
C4 C 0.1740(3) 0.3893(4) 0.6465(5) 0.0183(7) Uani 1 1 d . . . . .
C2 C 0.2070(3) 0.6457(4) 0.0803(5) 0.0188(8) Uani 1 1 d . . . . .
H2A H 0.174045 0.706460 0.168521 0.023 Uiso 1 1 calc R U . . .
H2B H 0.157086 0.634885 -0.026414 0.023 Uiso 1 1 calc R U . . .
C1 C 0.4055(3) 0.5993(4) 0.1712(5) 0.0137(7) Uani 1 1 d . . . . .
C3 C 0.2336(3) 0.5108(4) 0.1690(5) 0.0206(8) Uani 1 1 d . . . . .
H3A H 0.183997 0.494237 0.269492 0.025 Uiso 1 1 calc R U . . .
H3B H 0.223166 0.439412 0.077729 0.025 Uiso 1 1 calc R U . . .

loop_
_atom_site_aniso_label
_atom_site_aniso_U_11
_atom_site_aniso_U_22
_atom_site_aniso_U_33
_atom_site_aniso_U_23
_atom_site_aniso_U_13
_atom_site_aniso_U_12
Ag2 0.02367(18) 0.01358(17) 0.02189(16) 0.00183(10) -0.00138(12) 0.00087(11)
Ag1 0.02436(18) 0.01721(18) 0.01794(16) 0.00141(10) 0.00255(12) 0.00238(12)
S2 0.0211(5) 0.0153(5) 0.0100(4) 0.0005(3) -0.0015(3) 0.0005(4)
S1 0.0185(5) 0.0157(5) 0.0153(4) 0.0028(3) -0.0023(3) -0.0004(4)
F3 0.0196(13) 0.0431(16) 0.0279(14) 0.0070(12) -0.0038(10) -0.0006(12)
F2 0.0314(14) 0.0184(13) 0.0444(16) 0.0064(11) 0.0102(12) -0.0023(11)
F1 0.0349(15) 0.0458(16) 0.0228(13) -0.0132(12) 0.0103(11) -0.0085(13)
O1 0.0258(16) 0.0201(16) 0.0308(16) -0.0033(12) 0.0086(13) -0.0016(13)
O2 0.0259(15) 0.0192(16) 0.0327(16) -0.0043(12) 0.0005(12) -0.0018(13)
N1 0.0206(15) 0.0139(16) 0.0138(14) 0.0016(11) -0.0010(12) 0.0002(13)
C5 0.0217(19) 0.020(2) 0.0176(18) -0.0018(14) 0.0001(15) -0.0005(16)
C4 0.0179(18) 0.023(2) 0.0139(16) 0.0024(15) -0.0013(13) -0.0008(16)
C2 0.0193(19) 0.019(2) 0.0176(18) 0.0012(14) -0.0012(14) -0.0010(15)
C1 0.0185(17) 0.0147(18) 0.0079(15) -0.0007(12) 0.0015(12) 0.0002(14)
C3 0.0226(19) 0.019(2) 0.0205(18) 0.0036(15) -0.0031(15) -0.0062(16)

loop_
_atom_type_symbol
_atom_type_description
_atom_type_scat_dispersion_real
_atom_type_scat_dispersion_imag
_atom_type_scat_source
C C 0.0033 0.0016 'International Tables Vol C Tables 4.2.6.8 and 6.1.1.4'
H H 0.0000 0.0000 'International Tables Vol C Tables 4.2.6.8 and 6.1.1.4'
Ag Ag -0.8971 1.1015 'International Tables Vol C Tables 4.2.6.8 and 6.1.1.4'
F F 0.0171 0.0103 'International Tables Vol C Tables 4.2.6.8 and 6.1.1.4'
N N 0.0061 0.0033 'International Tables Vol C Tables 4.2.6.8 and 6.1.1.4'
O O 0.0106 0.0060 'International Tables Vol C Tables 4.2.6.8 and 6.1.1.4'
S S 0.1246 0.1234 'International Tables Vol C Tables 4.2.6.8 and 6.1.1.4'

loop_
_geom_angle_atom_site_label_1
_geom_angle_atom_site_label_2
_geom_angle_atom_site_label_3
_geom_angle
_geom_angle_site_symmetry_1
_geom_angle_site_symmetry_3
_geom_angle_publ_flag
Ag1 Ag2 Ag1 85.412(12) . 3_666 ?
S2 Ag2 Ag1 105.63(2) 1_556 3_666 ?
S2 Ag2 Ag1 78.31(2) 4_576 3_666 ?
S2 Ag2 Ag1 155.15(2) 1_556 . ?
S2 Ag2 Ag1 115.44(2) 4_576 . ?
S2 Ag2 S2 88.880(16) 4_576 1_556 ?
S1 Ag2 Ag1 58.37(2) 3_666 . ?
S1 Ag2 Ag1 84.58(3) 3_666 3_666 ?
S1 Ag2 S2 162.38(4) 3_666 4_576 ?
S1 Ag2 S2 99.85(3) 3_666 1_556 ?
O2 Ag2 Ag1 84.81(8) . . ?
O2 Ag2 Ag1 165.65(8) . 3_666 ?
O2 Ag2 S2 87.49(8) . 1_556 ?
O2 Ag2 S2 96.50(8) . 4_576 ?
O2 Ag2 S1 99.14(8) . 3_666 ?
Ag2 Ag1 Ag2 94.588(12) . 3_666 ?
S1 Ag1 Ag2 51.71(2) 3_666 . ?
S1 Ag1 Ag2 166.40(3) 2_645 . ?
S1 Ag1 Ag2 90.06(2) 3_666 3_666 ?
S1 Ag1 Ag2 80.64(2) 2_645 3_666 ?
S1 Ag1 S1 115.23(3) 2_645 3_666 ?
O1 Ag1 Ag2 169.23(7) . 3_666 ?
O1 Ag1 Ag2 75.93(7) . . ?
O1 Ag1 S1 107.41(8) . 2_645 ?
O1 Ag1 S1 80.08(8) . 3_666 ?
N1 Ag1 Ag2 84.84(8) . 3_666 ?
N1 Ag1 Ag2 75.85(8) . . ?
N1 Ag1 S1 126.72(8) . 3_666 ?
N1 Ag1 S1 116.08(8) . 2_645 ?
N1 Ag1 O1 97.53(11) . . ?
Ag2 S2 Ag2 141.45(4) 4_575 1_554 ?
C2 S2 Ag2 103.98(13) . 1_554 ?
C2 S2 Ag2 107.89(13) . 4_575 ?
C1 S2 Ag2 101.90(12) . 1_554 ?
C1 S2 Ag2 98.64(12) . 4_575 ?
C1 S2 C2 91.08(18) . . ?
Ag2 S1 Ag1 69.92(2) 3_666 3_666 ?
Ag2 S1 Ag1 137.13(4) 3_666 2_655 ?
Ag1 S1 Ag1 104.80(3) 2_655 3_666 ?
C1 S1 Ag2 109.47(13) . 3_666 ?
C1 S1 Ag1 110.80(13) . 2_655 ?
C1 S1 Ag1 115.12(12) . 3_666 ?
C4 O1 Ag1 125.5(3) . . ?
C4 O2 Ag2 117.8(3) . . ?
C1 N1 Ag1 126.7(3) . . ?
C1 N1 C3 113.6(3) . . ?
C3 N1 Ag1 119.5(2) . . ?
F3 C5 F1 106.6(3) . . ?
F3 C5 C4 111.7(3) . . ?
F2 C5 F3 106.3(3) . . ?
F2 C5 F1 106.6(3) . . ?
F2 C5 C4 113.7(3) . . ?
F1 C5 C4 111.4(3) . . ?
O1 C4 O2 129.4(4) . . ?
O1 C4 C5 116.5(4) . . ?
O2 C4 C5 114.0(4) . . ?
S2 C2 H2A 111.0 . . ?
S2 C2 H2B 111.0 . . ?
H2A C2 H2B 109.0 . . ?
C3 C2 S2 103.8(3) . . ?
C3 C2 H2A 111.0 . . ?
C3 C2 H2B 111.0 . . ?
S1 C1 S2 117.0(2) . . ?
N1 C1 S2 114.9(3) . . ?
N1 C1 S1 128.1(3) . . ?
N1 C3 C2 110.3(3) . . ?
N1 C3 H3A 109.6 . . ?
N1 C3 H3B 109.6 . . ?
C2 C3 H3A 109.6 . . ?
C2 C3 H3B 109.6 . . ?
H3A C3 H3B 108.1 . . ?

loop_
_geom_bond_atom_site_label_1
_geom_bond_atom_site_label_2
_geom_bond_distance
_geom_bond_site_symmetry_2
_geom_bond_publ_flag
Ag2 Ag1 2.9511(4) . ?
Ag2 Ag1 3.0555(5) 3_666 ?
Ag2 S2 2.8622(9) 1_556 ?
Ag2 S2 2.5161(10) 4_576 ?
Ag2 S1 2.4663(10) 3_666 ?
Ag2 O2 2.309(3) . ?
Ag1 S1 2.5530(10) 2_645 ?
Ag1 S1 2.6752(10) 3_666 ?
Ag1 O1 2.419(3) . ?
Ag1 N1 2.277(3) . ?
S2 C2 1.814(4) . ?
S2 C1 1.791(4) . ?
S1 C1 1.723(4) . ?
F3 C5 1.333(5) . ?
F2 C5 1.329(5) . ?
F1 C5 1.340(5) . ?
O1 C4 1.234(5) . ?
O2 C4 1.250(5) . ?
N1 C1 1.286(5) . ?
N1 C3 1.474(5) . ?
C5 C4 1.538(6) . ?
C2 H2A 0.9900 . ?
C2 H2B 0.9900 . ?
C2 C3 1.540(6) . ?
C3 H3A 0.9900 . ?
C3 H3B 0.9900 . ?

loop_
_geom_torsion_atom_site_label_1
_geom_torsion_atom_site_label_2
_geom_torsion_atom_site_label_3
_geom_torsion_atom_site_label_4
_geom_torsion
_geom_torsion_site_symmetry_1
_geom_torsion_site_symmetry_2
_geom_torsion_site_symmetry_3
_geom_torsion_site_symmetry_4
_geom_torsion_publ_flag
Ag2 S2 C2 C3 -120.1(2) 4_575 . . . ?
Ag2 S2 C2 C3 81.8(2) 1_554 . . . ?
Ag2 S2 C1 S1 -59.0(2) 4_575 . . . ?
Ag2 S2 C1 S1 88.2(2) 1_554 . . . ?
Ag2 S2 C1 N1 -92.2(3) 1_554 . . . ?
Ag2 S2 C1 N1 120.6(3) 4_575 . . . ?
Ag2 S1 C1 S2 -156.72(16) 3_666 . . . ?
Ag2 S1 C1 N1 23.8(4) 3_666 . . . ?
Ag2 O2 C4 O1 -19.6(6) . . . . ?
Ag2 O2 C4 C5 161.9(2) . . . . ?
Ag1 S1 C1 S2 8.3(2) 2_655 . . . ?
Ag1 S1 C1 S2 126.95(16) 3_666 . . . ?
Ag1 S1 C1 N1 -171.2(3) 2_655 . . . ?
Ag1 S1 C1 N1 -52.6(4) 3_666 . . . ?
Ag1 O1 C4 O2 -3.9(6) . . . . ?
Ag1 O1 C4 C5 174.6(2) . . . . ?
Ag1 N1 C1 S2 176.19(16) . . . . ?
Ag1 N1 C1 S1 -4.3(5) . . . . ?
Ag1 N1 C3 C2 166.4(2) . . . . ?
S2 C2 C3 N1 25.7(4) . . . . ?
F3 C5 C4 O1 -97.3(4) . . . . ?
F3 C5 C4 O2 81.4(4) . . . . ?
F2 C5 C4 O1 23.0(5) . . . . ?
F2 C5 C4 O2 -158.3(3) . . . . ?
F1 C5 C4 O1 143.5(4) . . . . ?
F1 C5 C4 O2 -37.8(5) . . . . ?
C2 S2 C1 S1 -167.3(2) . . . . ?
C2 S2 C1 N1 12.3(3) . . . . ?
C1 S2 C2 C3 -20.7(3) . . . . ?
C1 N1 C3 C2 -18.9(5) . . . . ?
C3 N1 C1 S2 2.0(4) . . . . ?
C3 N1 C1 S1 -178.5(3) . . . . ?
